data_4313103
loop_
_publ_author_name
'Mani Ganesan'
'Keng-Yu Shih'
'Phillip E. Fanwick'
'Richard A. Walton'

_publ_section_title
;
 Complexation of the Triply-Bonded Dirhenium(II) Complex Re2Cl4(\m-dppm)2
 (dppm = Ph2PCH2PPh2) by Up to Three Acetylene Molecules
;
_journal_name_full 'Inorganic Chemistry'
_journal_page_first 1241
_journal_page_last 1247
_journal_paper_doi 10.1021/ic020532b
_journal_volume 42
_journal_year 2003
_chemical_formula_sum 'C79 H73 Cl3 F3 N3 P5 Re2'
_chemical_formula_weight 1755.00
_chemical_name_systematic
;
   ?
;
_space_group_IT_number 15
_symmetry_cell_setting monoclinic
_symmetry_space_group_name_Hall '-C 2yc'
_symmetry_space_group_name_H-M 'C 1 2/c 1'
_atom_sites_solution_hydrogens geom
_atom_sites_solution_primary direct
_atom_sites_solution_secondary difmap
_audit_creation_method SHELXL-97
_cell_angle_alpha 90.00
_cell_angle_beta 114.1010(10)
_cell_angle_gamma 90.00
_cell_formula_units_Z 8
_cell_length_a 34.8244(4)
_cell_length_b 17.9886(2)
_cell_length_c 24.6451(3)
_cell_measurement_temperature 150(2)
_cell_volume 14092.9(3)
_computing_structure_refinement 'SHELXL-97 (Sheldrick, 1997)'
_computing_structure_solution 'SHELXS-97 (Sheldrick, 1990)'
_diffrn_ambient_temperature 150(2)
_diffrn_measured_fraction_theta_full 0.989
_diffrn_measured_fraction_theta_max 0.989
_diffrn_radiation_monochromator graphite
_diffrn_radiation_source 'fine-focus sealed tube'
_diffrn_radiation_type MoK\a
_diffrn_radiation_wavelength 0.71073
_diffrn_reflns_av_R_equivalents 0.0000
_diffrn_reflns_av_sigmaI/netI 0.0899
_diffrn_reflns_limit_h_max 45
_diffrn_reflns_limit_h_min 0
_diffrn_reflns_limit_k_max 23
_diffrn_reflns_limit_k_min 0
_diffrn_reflns_limit_l_max 29
_diffrn_reflns_limit_l_min -32
_diffrn_reflns_number 16666
_diffrn_reflns_theta_full 27.90
_diffrn_reflns_theta_max 27.90
_diffrn_reflns_theta_min 2.61
_exptl_absorpt_coefficient_mu 3.715
_exptl_crystal_density_diffrn 1.654
_exptl_crystal_density_method 'not measured'
_exptl_crystal_F_000 6968
_refine_diff_density_max 2.279
_refine_diff_density_min -1.596
_refine_diff_density_rms 0.148
_refine_ls_extinction_method none
_refine_ls_goodness_of_fit_ref 0.932
_refine_ls_hydrogen_treatment mixed
_refine_ls_matrix_type full
_refine_ls_number_parameters 766
_refine_ls_number_reflns 16666
_refine_ls_number_restraints 0
_refine_ls_restrained_S_all 0.932
_refine_ls_R_factor_all 0.0723
_refine_ls_R_factor_gt 0.0401
_refine_ls_shift/su_max 0.003
_refine_ls_shift/su_mean 0.000
_refine_ls_structure_factor_coef Fsqd
_refine_ls_weighting_details 'calc w=1/[\s^2^(Fo^2^)+(0.0428P)^2^+0.0000P] where P=(Fo^2^+2Fc^2^)/3'
_refine_ls_weighting_scheme calc
_refine_ls_wR_factor_gt 0.0875
_refine_ls_wR_factor_ref 0.0930
_reflns_number_gt 11107
_reflns_number_total 16666
_reflns_threshold_expression >2sigma(I)
_cod_data_source_file ic020532b_2.cif
_cod_data_source_block xl
_cod_database_code 4313103

loop_
_symmetry_equiv_pos_as_xyz
'x, y, z'
'-x, y, -z+1/2'
'x+1/2, y+1/2, z'
'-x+1/2, y+1/2, -z+1/2'
'-x, -y, -z'
'x, -y, z-1/2'
'-x+1/2, -y+1/2, -z'
'x+1/2, -y+1/2, z-1/2'

loop_
_atom_site_label
_atom_site_type_symbol
_atom_site_fract_x
_atom_site_fract_y
_atom_site_fract_z
_atom_site_U_iso_or_equiv
_atom_site_adp_type
_atom_site_occupancy
_atom_site_symmetry_multiplicity
_atom_site_calc_flag
_atom_site_refinement_flags
_atom_site_disorder_assembly
_atom_site_disorder_group
Re1 Re 0.134161(6) 0.069341(10) -0.107703(9) 0.02270(6) Uani 1 1 d . . .
Re2 Re 0.148969(6) 0.049642(10) 0.013724(9) 0.02129(6) Uani 1 1 d . . .
Cl12 Cl 0.19500(4) 0.11386(6) -0.02327(5) 0.0233(3) Uani 1 1 d . . .
Cl21 Cl 0.20054(4) 0.08877(6) 0.10930(5) 0.0259(3) Uani 1 1 d . . .
Cl22 Cl 0.11497(4) -0.01343(6) 0.06941(6) 0.0306(3) Uani 1 1 d . . .
Cl91 Cl 0.0370(2) 0.0251(4) 0.1473(3) 0.292(3) Uani 1 1 d . . .
Cl92 Cl 0.0100(2) 0.1443(6) 0.1855(5) 0.475(7) Uani 1 1 d . . .
P1 P 0.11142(4) 0.19959(7) -0.10037(6) 0.0228(3) Uani 1 1 d . . .
P2 P 0.11362(4) 0.16402(7) 0.02166(6) 0.0220(3) Uani 1 1 d . . .
P3 P 0.17559(4) -0.04190(7) -0.10623(6) 0.0252(3) Uani 1 1 d . . .
P4 P 0.19556(4) -0.05707(7) 0.02677(6) 0.0232(3) Uani 1 1 d . . .
P6 P 0.36853(6) 0.03214(8) 0.01378(8) 0.0431(4) Uani 1 1 d . . .
F1 F 0.40100(12) -0.03447(19) 0.0289(2) 0.0797(14) Uani 1 1 d . . .
F2 F 0.35783(14) 0.0227(2) -0.05558(17) 0.0750(12) Uani 1 1 d . . .
F3 F 0.40540(11) 0.08961(17) 0.01919(16) 0.0540(9) Uani 1 1 d . . .
F4 F 0.37822(14) 0.0436(2) 0.08180(17) 0.0720(12) Uani 1 1 d . . .
F5 F 0.33121(12) -0.02440(18) 0.00712(17) 0.0591(10) Uani 1 1 d . . .
F6 F 0.33600(12) 0.09926(19) -0.00341(18) 0.0647(11) Uani 1 1 d . . .
N10 N 0.18022(13) 0.1404(2) -0.18574(18) 0.0252(9) Uani 1 1 d . . .
C1 C 0.11237(17) -0.0144(3) -0.0614(2) 0.0278(12) Uani 1 1 d . . .
H1 H 0.1096(15) -0.061(2) -0.063(2) 0.024(14) Uiso 1 1 d . . .
C2 C 0.09190(17) 0.0455(3) -0.0635(2) 0.0265(11) Uani 1 1 d . . .
H2 H 0.0675(15) 0.062(2) -0.0712(19) 0.009(12) Uiso 1 1 d . . .
C3 C 0.09426(17) 0.0159(3) -0.1910(2) 0.0342(13) Uani 1 1 d . . .
H3 H 0.085(3) -0.027(4) -0.229(4) 0.13(3) Uiso 1 1 d . . .
C4 C 0.0793(2) 0.0771(3) -0.1902(2) 0.0331(13) Uani 1 1 d . . .
H4 H 0.0607(19) 0.110(3) -0.208(2) 0.045(19) Uiso 1 1 d . . .
C10 C 0.16355(17) 0.1155(3) -0.1584(2) 0.0256(11) Uani 1 1 d . . .
C11 C 0.20010(16) 0.1790(3) -0.2167(2) 0.0262(11) Uani 1 1 d . . .
C12 C 0.23954(17) 0.2092(3) -0.1838(2) 0.0288(12) Uani 1 1 d . . .
C13 C 0.25665(18) 0.2534(3) -0.2146(3) 0.0346(13) Uani 1 1 d . . .
H13 H 0.2835 0.2754 -0.1938 0.042 Uiso 1 1 calc R . .
C14 C 0.2351(2) 0.2660(3) -0.2751(3) 0.0404(15) Uani 1 1 d . . .
H14 H 0.2474 0.2965 -0.2952 0.049 Uiso 1 1 calc R . .
C15 C 0.1966(2) 0.2353(3) -0.3060(2) 0.0384(14) Uani 1 1 d . . .
H15 H 0.1825 0.2447 -0.3474 0.046 Uiso 1 1 calc R . .
C16 C 0.17716(17) 0.1901(3) -0.2781(2) 0.0305(12) Uani 1 1 d . . .
C17 C 0.26232(17) 0.1951(3) -0.1180(2) 0.0376(13) Uani 1 1 d . . .
H17A H 0.2796 0.1502 -0.1114 0.056 Uiso 1 1 calc R . .
H17B H 0.2418 0.1883 -0.1006 0.056 Uiso 1 1 calc R . .
H17C H 0.2804 0.2376 -0.0991 0.056 Uiso 1 1 calc R . .
C18 C 0.13495(19) 0.1565(3) -0.3111(2) 0.0467(16) Uani 1 1 d . . .
H18A H 0.1149 0.1781 -0.2970 0.070 Uiso 1 1 calc R . .
H18B H 0.1366 0.1027 -0.3044 0.070 Uiso 1 1 calc R . .
H18C H 0.1256 0.1665 -0.3537 0.070 Uiso 1 1 calc R . .
C1B C 0.12504(15) 0.2324(2) -0.0244(2) 0.0220(11) Uani 1 1 d . . .
H1B1 H 0.1554 0.2447 -0.0058 0.026 Uiso 1 1 calc R . .
H1B2 H 0.1091 0.2785 -0.0258 0.026 Uiso 1 1 calc R . .
C2B C 0.21570(16) -0.0569(3) -0.0314(2) 0.0261(11) Uani 1 1 d . . .
H2B1 H 0.2373 -0.0174 -0.0223 0.031 Uiso 1 1 calc R . .
H2B2 H 0.2297 -0.1051 -0.0304 0.031 Uiso 1 1 calc R . .
C111 C 0.13829(16) 0.2654(2) -0.1290(2) 0.0250(11) Uani 1 1 d . . .
C112 C 0.12038(18) 0.2818(3) -0.1898(2) 0.0321(12) Uani 1 1 d . . .
H112 H 0.0938 0.2615 -0.2146 0.039 Uiso 1 1 calc R . .
C113 C 0.1413(2) 0.3278(3) -0.2140(3) 0.0380(14) Uani 1 1 d . . .
H113 H 0.1289 0.3392 -0.2552 0.046 Uiso 1 1 calc R . .
C114 C 0.1801(2) 0.3569(3) -0.1784(3) 0.0387(15) Uani 1 1 d . . .
H114 H 0.1944 0.3879 -0.1952 0.046 Uiso 1 1 calc R . .
C115 C 0.19816(18) 0.3409(3) -0.1182(2) 0.0343(13) Uani 1 1 d . . .
H115 H 0.2250 0.3606 -0.0937 0.041 Uiso 1 1 calc R . .
C116 C 0.17716(16) 0.2964(3) -0.0939(2) 0.0279(12) Uani 1 1 d . . .
H116 H 0.1894 0.2866 -0.0524 0.034 Uiso 1 1 calc R . .
C121 C 0.05671(16) 0.2303(3) -0.1363(2) 0.0272(12) Uani 1 1 d . . .
C122 C 0.04921(18) 0.3072(3) -0.1409(2) 0.0353(13) Uani 1 1 d . . .
H122 H 0.0722 0.3407 -0.1301 0.042 Uiso 1 1 calc R . .
C123 C 0.0093(2) 0.3342(3) -0.1605(3) 0.0473(16) Uani 1 1 d . . .
H123 H 0.0048 0.3864 -0.1633 0.057 Uiso 1 1 calc R . .
C124 C -0.0245(2) 0.2865(4) -0.1764(3) 0.0550(18) Uani 1 1 d . . .
H124 H -0.0522 0.3060 -0.1903 0.066 Uiso 1 1 calc R . .
C125 C -0.01819(19) 0.2103(4) -0.1722(3) 0.0474(16) Uani 1 1 d . . .
H125 H -0.0415 0.1775 -0.1829 0.057 Uiso 1 1 calc R . .
C126 C 0.02225(17) 0.1823(3) -0.1522(2) 0.0352(13) Uani 1 1 d . . .
H126 H 0.0266 0.1301 -0.1494 0.042 Uiso 1 1 calc R . .
C211 C 0.12710(16) 0.2110(3) 0.0930(2) 0.0258(11) Uani 1 1 d . . .
C212 C 0.13428(16) 0.2874(3) 0.0998(2) 0.0278(12) Uani 1 1 d . . .
H212 H 0.1362 0.3158 0.0685 0.033 Uiso 1 1 calc R . .
C213 C 0.13867(18) 0.3216(3) 0.1524(2) 0.0376(14) Uani 1 1 d . . .
H213 H 0.1436 0.3737 0.1570 0.045 Uiso 1 1 calc R . .
C214 C 0.13602(19) 0.2812(3) 0.1977(2) 0.0380(14) Uani 1 1 d . . .
H214 H 0.1387 0.3053 0.2334 0.046 Uiso 1 1 calc R . .
C215 C 0.12956(19) 0.2057(3) 0.1917(2) 0.0387(14) Uani 1 1 d . . .
H215 H 0.1280 0.1777 0.2234 0.046 Uiso 1 1 calc R . .
C216 C 0.12537(17) 0.1703(3) 0.1398(2) 0.0316(13) Uani 1 1 d . . .
H216 H 0.1213 0.1180 0.1361 0.038 Uiso 1 1 calc R . .
C221 C 0.05634(16) 0.1688(3) -0.0023(2) 0.0269(11) Uani 1 1 d . . .
C222 C 0.03608(17) 0.2379(3) -0.0130(2) 0.0326(13) Uani 1 1 d . . .
H222 H 0.0521 0.2819 -0.0087 0.039 Uiso 1 1 calc R . .
C223 C -0.00664(19) 0.2429(3) -0.0296(3) 0.0416(15) Uani 1 1 d . . .
H223 H -0.0199 0.2902 -0.0371 0.050 Uiso 1 1 calc R . .
C224 C -0.03024(19) 0.1794(4) -0.0353(3) 0.0443(15) Uani 1 1 d . . .
H224 H -0.0599 0.1828 -0.0481 0.053 Uiso 1 1 calc R . .
C225 C -0.01068(19) 0.1112(4) -0.0225(3) 0.0468(16) Uani 1 1 d . . .
H225 H -0.0269 0.0679 -0.0248 0.056 Uiso 1 1 calc R . .
C226 C 0.03240(17) 0.1046(3) -0.0063(2) 0.0349(13) Uani 1 1 d . . .
H226 H 0.0455 0.0572 0.0021 0.042 Uiso 1 1 calc R . .
C311 C 0.20561(17) -0.0354(3) -0.1519(2) 0.0272(12) Uani 1 1 d . . .
C312 C 0.24880(19) -0.0280(3) -0.1285(3) 0.0369(14) Uani 1 1 d . . .
H312 H 0.2641 -0.0238 -0.0867 0.044 Uiso 1 1 calc R . .
C313 C 0.2703(2) -0.0268(3) -0.1659(3) 0.0503(17) Uani 1 1 d . . .
H313 H 0.3000 -0.0216 -0.1496 0.060 Uiso 1 1 calc R . .
C314 C 0.2477(2) -0.0332(3) -0.2266(3) 0.0443(16) Uani 1 1 d . . .
H314 H 0.2620 -0.0335 -0.2522 0.053 Uiso 1 1 calc R . .
C315 C 0.2049(2) -0.0390(3) -0.2499(3) 0.0453(16) Uani 1 1 d . . .
H315 H 0.1896 -0.0424 -0.2918 0.054 Uiso 1 1 calc R . .
C316 C 0.1836(2) -0.0401(3) -0.2130(2) 0.0409(14) Uani 1 1 d . . .
H316 H 0.1538 -0.0441 -0.2297 0.049 Uiso 1 1 calc R . .
C321 C 0.15293(18) -0.1354(3) -0.1282(2) 0.0306(12) Uani 1 1 d . . .
C322 C 0.11134(19) -0.1544(3) -0.1463(3) 0.0411(15) Uani 1 1 d . . .
H322 H 0.0911 -0.1171 -0.1498 0.049 Uiso 1 1 calc R . .
C323 C 0.0983(2) -0.2297(3) -0.1597(3) 0.0527(18) Uani 1 1 d . . .
H323 H 0.0695 -0.2426 -0.1730 0.063 Uiso 1 1 calc R . .
C324 C 0.1271(2) -0.2824(3) -0.1536(3) 0.0542(18) Uani 1 1 d . . .
H324 H 0.1185 -0.3328 -0.1613 0.065 Uiso 1 1 calc R . .
C325 C 0.1687(2) -0.2650(3) -0.1364(3) 0.0473(16) Uani 1 1 d . . .
H325 H 0.1886 -0.3030 -0.1325 0.057 Uiso 1 1 calc R . .
C326 C 0.1814(2) -0.1918(3) -0.1248(2) 0.0394(14) Uani 1 1 d . . .
H326 H 0.2101 -0.1796 -0.1142 0.047 Uiso 1 1 calc R . .
C411 C 0.24446(17) -0.0603(2) 0.0941(2) 0.0270(12) Uani 1 1 d . . .
C412 C 0.24262(18) -0.0886(3) 0.1452(2) 0.0333(13) Uani 1 1 d . . .
H412 H 0.2167 -0.1068 0.1440 0.040 Uiso 1 1 calc R . .
C413 C 0.2780(2) -0.0907(3) 0.1980(2) 0.0408(15) Uani 1 1 d . . .
H413 H 0.2765 -0.1104 0.2328 0.049 Uiso 1 1 calc R . .
C414 C 0.3161(2) -0.0636(3) 0.1997(3) 0.0390(15) Uani 1 1 d . . .
H414 H 0.3405 -0.0646 0.2359 0.047 Uiso 1 1 calc R . .
C415 C 0.3182(2) -0.0360(3) 0.1498(2) 0.0383(14) Uani 1 1 d . . .
H415 H 0.3442 -0.0176 0.1511 0.046 Uiso 1 1 calc R . .
C416 C 0.28220(18) -0.0345(3) 0.0963(2) 0.0320(13) Uani 1 1 d . . .
H416 H 0.2839 -0.0155 0.0614 0.038 Uiso 1 1 calc R . .
C421 C 0.17688(17) -0.1531(3) 0.0237(2) 0.0282(12) Uani 1 1 d . . .
C422 C 0.13657(17) -0.1716(3) 0.0141(2) 0.0315(12) Uani 1 1 d . . .
H422 H 0.1169 -0.1332 0.0100 0.038 Uiso 1 1 calc R . .
C423 C 0.12363(19) -0.2459(3) 0.0102(3) 0.0409(15) Uani 1 1 d . . .
H423 H 0.0953 -0.2575 0.0029 0.049 Uiso 1 1 calc R . .
C424 C 0.1517(2) -0.3014(3) 0.0167(3) 0.0463(16) Uani 1 1 d . . .
H424 H 0.1428 -0.3518 0.0130 0.056 Uiso 1 1 calc R . .
C425 C 0.1936(2) -0.2844(3) 0.0289(3) 0.0487(17) Uani 1 1 d . . .
H425 H 0.2135 -0.3231 0.0354 0.058 Uiso 1 1 calc R . .
C426 C 0.20564(19) -0.2111(3) 0.0315(3) 0.0389(14) Uani 1 1 d . . .
H426 H 0.2339 -0.1995 0.0387 0.047 Uiso 1 1 calc R . .
C901 C 0.0137(7) 0.1101(11) 0.1406(7) 0.279(13) Uani 1 1 d . . .
H90A H 0.0290 0.1444 0.1251 0.335 Uiso 1 1 calc R . .
H90B H -0.0151 0.1052 0.1091 0.335 Uiso 1 1 calc R . .

loop_
_atom_site_aniso_label
_atom_site_aniso_U_11
_atom_site_aniso_U_22
_atom_site_aniso_U_33
_atom_site_aniso_U_23
_atom_site_aniso_U_13
_atom_site_aniso_U_12
Re1 0.02410(12) 0.02409(11) 0.02186(11) -0.00211(8) 0.01139(9) -0.00135(8)
Re2 0.02456(12) 0.02044(10) 0.02144(11) -0.00134(8) 0.01200(9) -0.00169(8)
Cl12 0.0234(7) 0.0262(6) 0.0209(6) -0.0002(5) 0.0098(5) -0.0030(5)
Cl21 0.0290(7) 0.0283(6) 0.0201(6) -0.0016(5) 0.0096(6) -0.0003(5)
Cl22 0.0382(8) 0.0264(6) 0.0348(7) 0.0007(5) 0.0227(7) -0.0032(5)
Cl91 0.347(9) 0.323(8) 0.198(6) -0.037(5) 0.104(6) -0.066(7)
Cl92 0.193(6) 0.579(15) 0.566(15) -0.344(12) 0.066(8) 0.043(8)
P1 0.0222(7) 0.0244(6) 0.0215(7) -0.0007(5) 0.0085(6) -0.0007(5)
P2 0.0222(7) 0.0225(6) 0.0233(7) -0.0023(5) 0.0112(6) -0.0012(5)
P3 0.0276(8) 0.0262(7) 0.0243(7) -0.0030(6) 0.0131(6) 0.0004(5)
P4 0.0257(8) 0.0221(6) 0.0242(7) 0.0003(5) 0.0126(6) 0.0005(5)
P6 0.0503(11) 0.0287(8) 0.0523(10) -0.0075(7) 0.0231(9) -0.0035(7)
F1 0.054(3) 0.038(2) 0.141(4) 0.004(2) 0.033(3) 0.0069(18)
F2 0.078(3) 0.097(3) 0.060(3) -0.033(2) 0.038(2) -0.024(2)
F3 0.058(3) 0.0371(18) 0.066(2) -0.0040(17) 0.024(2) -0.0131(16)
F4 0.092(3) 0.075(3) 0.046(2) -0.003(2) 0.025(2) -0.020(2)
F5 0.058(3) 0.0414(19) 0.086(3) -0.0095(19) 0.037(2) -0.0127(17)
F6 0.067(3) 0.043(2) 0.090(3) 0.004(2) 0.038(2) 0.0125(19)
N10 0.026(3) 0.027(2) 0.023(2) 0.0000(18) 0.011(2) 0.0010(18)
C1 0.038(3) 0.025(3) 0.024(3) -0.005(2) 0.017(3) -0.011(2)
C2 0.016(3) 0.038(3) 0.027(3) -0.004(2) 0.011(2) -0.002(2)
C3 0.029(3) 0.047(3) 0.023(3) -0.009(3) 0.007(3) -0.006(3)
C4 0.041(4) 0.034(3) 0.024(3) -0.006(3) 0.012(3) -0.003(3)
C10 0.032(3) 0.025(3) 0.021(3) -0.003(2) 0.012(2) 0.002(2)
C11 0.026(3) 0.030(3) 0.027(3) -0.001(2) 0.015(2) 0.001(2)
C12 0.030(3) 0.028(3) 0.033(3) -0.004(2) 0.019(3) 0.002(2)
C13 0.029(3) 0.035(3) 0.043(4) -0.004(3) 0.018(3) 0.000(2)
C14 0.053(4) 0.035(3) 0.049(4) 0.004(3) 0.037(4) 0.001(3)
C15 0.053(4) 0.040(3) 0.028(3) 0.006(3) 0.023(3) 0.006(3)
C16 0.034(3) 0.034(3) 0.027(3) -0.005(2) 0.016(3) -0.001(2)
C17 0.024(3) 0.052(3) 0.033(3) 0.002(3) 0.008(3) -0.002(3)
C18 0.045(4) 0.065(4) 0.028(3) -0.006(3) 0.014(3) -0.005(3)
C1B 0.022(3) 0.024(2) 0.020(3) -0.001(2) 0.009(2) 0.000(2)
C2B 0.028(3) 0.028(3) 0.024(3) -0.005(2) 0.013(2) -0.003(2)
C111 0.028(3) 0.021(2) 0.030(3) -0.001(2) 0.016(3) 0.000(2)
C112 0.036(3) 0.033(3) 0.026(3) 0.004(2) 0.011(3) 0.000(2)
C113 0.054(4) 0.034(3) 0.033(3) 0.010(3) 0.026(3) 0.008(3)
C114 0.056(4) 0.024(3) 0.052(4) 0.002(3) 0.038(4) -0.002(3)
C115 0.031(3) 0.032(3) 0.043(4) -0.001(3) 0.019(3) -0.005(2)
C116 0.030(3) 0.028(3) 0.024(3) -0.001(2) 0.009(2) -0.005(2)
C121 0.018(3) 0.039(3) 0.023(3) -0.006(2) 0.007(2) -0.001(2)
C122 0.031(3) 0.037(3) 0.034(3) 0.002(3) 0.009(3) 0.009(2)
C123 0.045(4) 0.050(4) 0.038(4) 0.000(3) 0.009(3) 0.019(3)
C124 0.032(4) 0.084(5) 0.039(4) -0.012(4) 0.004(3) 0.022(4)
C125 0.022(3) 0.080(5) 0.033(3) -0.018(3) 0.004(3) -0.003(3)
C126 0.029(3) 0.046(3) 0.028(3) -0.003(3) 0.009(3) 0.005(3)
C211 0.023(3) 0.031(3) 0.025(3) -0.001(2) 0.012(2) 0.001(2)
C212 0.029(3) 0.024(3) 0.031(3) 0.001(2) 0.013(3) 0.000(2)
C213 0.044(4) 0.029(3) 0.041(3) -0.013(3) 0.019(3) -0.002(2)
C214 0.058(4) 0.031(3) 0.026(3) -0.007(2) 0.018(3) 0.001(3)
C215 0.056(4) 0.037(3) 0.031(3) 0.001(3) 0.026(3) 0.002(3)
C216 0.043(4) 0.025(3) 0.035(3) -0.001(2) 0.024(3) 0.000(2)
C221 0.024(3) 0.036(3) 0.026(3) -0.004(2) 0.015(2) -0.002(2)
C222 0.025(3) 0.039(3) 0.032(3) -0.003(2) 0.010(3) 0.001(2)
C223 0.037(4) 0.046(3) 0.047(4) -0.002(3) 0.023(3) 0.011(3)
C224 0.024(3) 0.070(4) 0.040(4) -0.005(3) 0.015(3) 0.003(3)
C225 0.033(4) 0.058(4) 0.057(4) -0.006(3) 0.026(3) -0.011(3)
C226 0.030(3) 0.040(3) 0.041(3) -0.004(3) 0.021(3) -0.006(2)
C311 0.035(3) 0.028(3) 0.025(3) -0.002(2) 0.019(3) 0.002(2)
C312 0.039(4) 0.039(3) 0.041(3) -0.002(3) 0.025(3) 0.001(3)
C313 0.050(4) 0.051(4) 0.068(5) -0.004(3) 0.042(4) -0.004(3)
C314 0.067(5) 0.039(3) 0.045(4) 0.000(3) 0.041(4) 0.004(3)
C315 0.062(5) 0.053(4) 0.029(3) -0.008(3) 0.026(3) 0.000(3)
C316 0.044(4) 0.050(4) 0.031(3) -0.006(3) 0.017(3) -0.003(3)
C321 0.044(4) 0.029(3) 0.024(3) -0.005(2) 0.019(3) -0.001(2)
C322 0.042(4) 0.042(3) 0.050(4) -0.019(3) 0.029(3) -0.010(3)
C323 0.060(5) 0.045(4) 0.071(5) -0.023(3) 0.045(4) -0.022(3)
C324 0.078(6) 0.034(3) 0.059(4) -0.010(3) 0.036(4) -0.009(3)
C325 0.065(5) 0.030(3) 0.044(4) -0.005(3) 0.020(4) 0.005(3)
C326 0.045(4) 0.038(3) 0.032(3) -0.001(3) 0.012(3) 0.003(3)
C411 0.032(3) 0.021(2) 0.027(3) 0.001(2) 0.012(2) 0.005(2)
C412 0.040(4) 0.033(3) 0.031(3) 0.002(2) 0.018(3) 0.005(2)
C413 0.061(5) 0.035(3) 0.029(3) 0.003(3) 0.020(3) 0.010(3)
C414 0.045(4) 0.027(3) 0.030(3) -0.003(2) -0.001(3) 0.006(3)
C415 0.045(4) 0.027(3) 0.037(3) 0.004(3) 0.011(3) 0.002(2)
C416 0.041(4) 0.025(3) 0.029(3) 0.004(2) 0.012(3) -0.001(2)
C421 0.036(3) 0.024(3) 0.032(3) -0.003(2) 0.021(3) -0.002(2)
C422 0.034(3) 0.029(3) 0.031(3) -0.004(2) 0.013(3) -0.001(2)
C423 0.040(4) 0.034(3) 0.055(4) -0.007(3) 0.025(3) -0.001(3)
C424 0.067(5) 0.019(3) 0.061(4) -0.006(3) 0.033(4) -0.003(3)
C425 0.059(5) 0.025(3) 0.070(5) -0.001(3) 0.034(4) 0.009(3)
C426 0.043(4) 0.029(3) 0.052(4) -0.001(3) 0.027(3) -0.003(3)
C901 0.36(3) 0.30(2) 0.211(18) -0.093(17) 0.145(19) 0.16(2)

loop_
_atom_type_symbol
_atom_type_description
_atom_type_scat_dispersion_real
_atom_type_scat_dispersion_imag
_atom_type_scat_source
C C 0.0033 0.0016 'International Tables Vol C Tables 4.2.6.8 and 6.1.1.4'
H H 0.0000 0.0000 'International Tables Vol C Tables 4.2.6.8 and 6.1.1.4'
N N 0.0061 0.0033 'International Tables Vol C Tables 4.2.6.8 and 6.1.1.4'
F F 0.0171 0.0103 'International Tables Vol C Tables 4.2.6.8 and 6.1.1.4'
P P 0.1023 0.0942 'International Tables Vol C Tables 4.2.6.8 and 6.1.1.4'
Cl Cl 0.1484 0.1585 'International Tables Vol C Tables 4.2.6.8 and 6.1.1.4'
Re Re -1.0185 7.2310 'International Tables Vol C Tables 4.2.6.8 and 6.1.1.4'

loop_
_geom_angle_atom_site_label_1
_geom_angle_atom_site_label_2
_geom_angle_atom_site_label_3
_geom_angle
_geom_angle_site_symmetry_1
_geom_angle_site_symmetry_3
_geom_angle_publ_flag
C10 Re1 C4 82.6(2) . . ?
C10 Re1 C3 83.7(2) . . ?
C4 Re1 C3 32.7(2) . . ?
C10 Re1 C2 164.92(19) . . ?
C4 Re1 C2 88.0(2) . . ?
C3 Re1 C2 94.7(2) . . ?
C10 Re1 C1 160.09(19) . . ?
C4 Re1 C1 100.0(2) . . ?
C3 Re1 C1 87.96(19) . . ?
C2 Re1 C1 33.84(19) . . ?
C10 Re1 Cl12 84.97(14) . . ?
C4 Re1 Cl12 156.72(16) . . ?
C3 Re1 Cl12 162.61(15) . . ?
C2 Re1 Cl12 99.59(14) . . ?
C1 Re1 Cl12 98.43(14) . . ?
C10 Re1 P3 84.49(13) . . ?
C4 Re1 P3 110.83(16) . . ?
C3 Re1 P3 78.43(16) . . ?
C2 Re1 P3 109.95(14) . . ?
C1 Re1 P3 76.12(15) . . ?
Cl12 Re1 P3 87.38(4) . . ?
C10 Re1 P1 85.29(13) . . ?
C4 Re1 P1 79.80(16) . . ?
C3 Re1 P1 112.47(16) . . ?
C2 Re1 P1 81.45(14) . . ?
C1 Re1 P1 114.62(14) . . ?
Cl12 Re1 P1 79.63(4) . . ?
P3 Re1 P1 164.11(4) . . ?
C10 Re1 Re2 139.33(14) . . ?
C4 Re1 Re2 135.39(15) . . ?
C3 Re1 Re2 135.16(14) . . ?
C2 Re1 Re2 47.61(14) . . ?
C1 Re1 Re2 47.36(13) . . ?
Cl12 Re1 Re2 54.38(3) . . ?
P3 Re1 Re2 91.71(3) . . ?
P1 Re1 Re2 88.14(3) . . ?
C1 Re2 C2 35.3(2) . . ?
C1 Re2 Cl21 163.46(15) . . ?
C2 Re2 Cl21 159.90(15) . . ?
C1 Re2 Cl22 88.95(13) . . ?
C2 Re2 Cl22 89.82(14) . . ?
Cl21 Re2 Cl22 85.69(4) . . ?
C1 Re2 Cl12 100.63(13) . . ?
C2 Re2 Cl12 101.49(14) . . ?
Cl21 Re2 Cl12 83.44(4) . . ?
Cl22 Re2 Cl12 168.67(4) . . ?
C1 Re2 P2 112.70(16) . . ?
C2 Re2 P2 77.48(14) . . ?
Cl21 Re2 P2 82.81(4) . . ?
Cl22 Re2 P2 88.30(4) . . ?
Cl12 Re2 P2 93.48(4) . . ?
C1 Re2 P4 79.50(16) . . ?
C2 Re2 P4 114.75(15) . . ?
Cl21 Re2 P4 84.91(4) . . ?
Cl22 Re2 P4 90.53(4) . . ?
Cl12 Re2 P4 85.35(4) . . ?
P2 Re2 P4 167.71(4) . . ?
C1 Re2 Re1 50.17(13) . . ?
C2 Re2 Re1 50.07(14) . . ?
Cl21 Re2 Re1 137.25(3) . . ?
Cl22 Re2 Re1 137.06(3) . . ?
Cl12 Re2 Re1 53.92(3) . . ?
P2 Re2 Re1 95.65(3) . . ?
P4 Re2 Re1 93.53(3) . . ?
Re1 Cl12 Re2 71.70(3) . . ?
C111 P1 C121 102.4(2) . . ?
C111 P1 C1B 103.1(2) . . ?
C121 P1 C1B 100.4(2) . . ?
C111 P1 Re1 110.67(16) . . ?
C121 P1 Re1 123.10(17) . . ?
C1B P1 Re1 114.72(15) . . ?
C1B P2 C211 104.5(2) . . ?
C1B P2 C221 104.6(2) . . ?
C211 P2 C221 96.1(2) . . ?
C1B P2 Re2 105.84(15) . . ?
C211 P2 Re2 121.67(17) . . ?
C221 P2 Re2 122.00(16) . . ?
C2B P3 C311 103.8(2) . . ?
C2B P3 C321 102.8(2) . . ?
C311 P3 C321 99.3(2) . . ?
C2B P3 Re1 109.74(16) . . ?
C311 P3 Re1 114.74(16) . . ?
C321 P3 Re1 124.06(18) . . ?
C411 P4 C2B 101.4(2) . . ?
C411 P4 C421 101.0(2) . . ?
C2B P4 C421 102.2(2) . . ?
C411 P4 Re2 117.73(15) . . ?
C2B P4 Re2 109.87(16) . . ?
C421 P4 Re2 121.83(18) . . ?
F4 P6 F1 91.5(3) . . ?
F4 P6 F6 90.2(2) . . ?
F1 P6 F6 178.2(3) . . ?
F4 P6 F2 178.3(3) . . ?
F1 P6 F2 90.2(3) . . ?
F6 P6 F2 88.1(2) . . ?
F4 P6 F5 90.3(2) . . ?
F1 P6 F5 90.9(2) . . ?
F6 P6 F5 89.7(2) . . ?
F2 P6 F5 89.9(2) . . ?
F4 P6 F3 90.6(2) . . ?
F1 P6 F3 89.9(2) . . ?
F6 P6 F3 89.5(2) . . ?
F2 P6 F3 89.2(2) . . ?
F5 P6 F3 178.8(2) . . ?
C10 N10 C11 173.5(5) . . ?
C2 C1 Re2 72.8(3) . . ?
C2 C1 Re1 73.0(3) . . ?
Re2 C1 Re1 82.47(18) . . ?
C1 C2 Re2 72.0(3) . . ?
C1 C2 Re1 73.2(3) . . ?
Re2 C2 Re1 82.33(19) . . ?
C4 C3 Re1 72.5(4) . . ?
C3 C4 Re1 74.8(4) . . ?
N10 C10 Re1 179.0(5) . . ?
C12 C11 N10 117.7(4) . . ?
C12 C11 C16 124.3(5) . . ?
N10 C11 C16 117.7(5) . . ?
C11 C12 C13 116.6(5) . . ?
C11 C12 C17 121.5(5) . . ?
C13 C12 C17 121.9(5) . . ?
C14 C13 C12 121.0(5) . . ?
C15 C14 C13 120.9(5) . . ?
C14 C15 C16 121.5(5) . . ?
C15 C16 C11 115.7(5) . . ?
C15 C16 C18 122.3(5) . . ?
C11 C16 C18 122.0(5) . . ?
P2 C1B P1 112.8(2) . . ?
P3 C2B P4 114.3(3) . . ?
C116 C111 C112 118.4(5) . . ?
C116 C111 P1 122.9(4) . . ?
C112 C111 P1 118.5(4) . . ?
C113 C112 C111 120.2(5) . . ?
C114 C113 C112 120.2(5) . . ?
C113 C114 C115 120.2(5) . . ?
C116 C115 C114 119.8(5) . . ?
C115 C116 C111 121.3(5) . . ?
C126 C121 C122 118.4(5) . . ?
C126 C121 P1 123.7(4) . . ?
C122 C121 P1 117.4(4) . . ?
C123 C122 C121 120.7(6) . . ?
C122 C123 C124 120.6(6) . . ?
C123 C124 C125 120.2(6) . . ?
C126 C125 C124 119.6(6) . . ?
C125 C126 C121 120.5(5) . . ?
C216 C211 C212 119.2(4) . . ?
C216 C211 P2 118.2(4) . . ?
C212 C211 P2 122.2(4) . . ?
C213 C212 C211 119.7(5) . . ?
C214 C213 C212 120.6(5) . . ?
C213 C214 C215 120.0(5) . . ?
C214 C215 C216 120.4(5) . . ?
C215 C216 C211 120.1(5) . . ?
C222 C221 C226 118.5(5) . . ?
C222 C221 P2 120.0(4) . . ?
C226 C221 P2 121.3(4) . . ?
C223 C222 C221 121.1(5) . . ?
C222 C223 C224 120.1(5) . . ?
C225 C224 C223 119.8(6) . . ?
C224 C225 C226 121.1(6) . . ?
C225 C226 C221 119.3(5) . . ?
C312 C311 C316 119.1(5) . . ?
C312 C311 P3 123.2(4) . . ?
C316 C311 P3 117.6(4) . . ?
C311 C312 C313 120.6(6) . . ?
C314 C313 C312 119.3(6) . . ?
C315 C314 C313 120.2(5) . . ?
C314 C315 C316 120.6(6) . . ?
C311 C316 C315 120.2(6) . . ?
C322 C321 C326 117.8(5) . . ?
C322 C321 P3 126.2(4) . . ?
C326 C321 P3 115.9(4) . . ?
C321 C322 C323 120.4(6) . . ?
C324 C323 C322 119.6(6) . . ?
C323 C324 C325 121.4(6) . . ?
C324 C325 C326 119.4(6) . . ?
C325 C326 C321 121.4(6) . . ?
C416 C411 C412 119.1(5) . . ?
C416 C411 P4 123.1(4) . . ?
C412 C411 P4 117.7(4) . . ?
C413 C412 C411 120.9(5) . . ?
C412 C413 C414 119.3(5) . . ?
C415 C414 C413 120.3(6) . . ?
C414 C415 C416 120.0(6) . . ?
C411 C416 C415 120.4(5) . . ?
C422 C421 C426 117.9(5) . . ?
C422 C421 P4 123.9(4) . . ?
C426 C421 P4 118.2(4) . . ?
C421 C422 C423 121.5(5) . . ?
C424 C423 C422 119.8(6) . . ?
C423 C424 C425 120.1(5) . . ?
C426 C425 C424 119.4(5) . . ?
C425 C426 C421 121.1(6) . . ?
Cl92 C901 Cl91 122.9(16) . . ?

loop_
_geom_bond_atom_site_label_1
_geom_bond_atom_site_label_2
_geom_bond_distance
_geom_bond_site_symmetry_2
_geom_bond_publ_flag
Re1 C10 2.085(5) . ?
Re1 C4 2.151(6) . ?
Re1 C3 2.177(5) . ?
Re1 C2 2.200(5) . ?
Re1 C1 2.203(5) . ?
Re1 Cl12 2.4206(12) . ?
Re1 P3 2.4586(13) . ?
Re1 P1 2.5033(12) . ?
Re1 Re2 2.8437(3) . ?
Re2 C1 2.110(5) . ?
Re2 C2 2.119(5) . ?
Re2 Cl21 2.4112(12) . ?
Re2 Cl22 2.4288(12) . ?
Re2 Cl12 2.4348(11) . ?
Re2 P2 2.4462(12) . ?
Re2 P4 2.4484(13) . ?
Cl91 C901 1.707(16) . ?
Cl92 C901 1.317(12) . ?
P1 C111 1.820(5) . ?
P1 C121 1.828(5) . ?
P1 C1B 1.832(5) . ?
P2 C1B 1.824(5) . ?
P2 C211 1.831(5) . ?
P2 C221 1.836(5) . ?
P3 C2B 1.822(5) . ?
P3 C311 1.827(5) . ?
P3 C321 1.842(5) . ?
P4 C411 1.830(5) . ?
P4 C2B 1.835(5) . ?
P4 C421 1.837(5) . ?
P6 F4 1.583(4) . ?
P6 F1 1.584(4) . ?
P6 F6 1.590(4) . ?
P6 F2 1.603(4) . ?
P6 F5 1.605(4) . ?
P6 F3 1.611(4) . ?
N10 C10 1.144(6) . ?
N10 C11 1.404(6) . ?
C1 C2 1.281(7) . ?
C3 C4 1.220(8) . ?
C11 C12 1.389(7) . ?
C11 C16 1.408(7) . ?
C12 C13 1.391(7) . ?
C12 C17 1.508(7) . ?
C13 C14 1.387(8) . ?
C14 C15 1.359(8) . ?
C15 C16 1.404(7) . ?
C16 C18 1.487(8) . ?
C111 C116 1.391(7) . ?
C111 C112 1.400(7) . ?
C112 C113 1.387(7) . ?
C113 C114 1.377(8) . ?
C114 C115 1.386(7) . ?
C115 C116 1.374(7) . ?
C121 C126 1.398(7) . ?
C121 C122 1.403(7) . ?
C122 C123 1.360(8) . ?
C123 C124 1.379(9) . ?
C124 C125 1.385(9) . ?
C125 C126 1.383(8) . ?
C211 C216 1.387(7) . ?
C211 C212 1.394(6) . ?
C212 C213 1.387(7) . ?
C213 C214 1.366(7) . ?
C214 C215 1.375(7) . ?
C215 C216 1.382(7) . ?
C221 C222 1.399(7) . ?
C221 C226 1.405(7) . ?
C222 C223 1.375(7) . ?
C223 C224 1.381(8) . ?
C224 C225 1.376(8) . ?
C225 C226 1.391(8) . ?
C311 C312 1.380(7) . ?
C311 C316 1.385(7) . ?
C312 C313 1.405(7) . ?
C313 C314 1.382(8) . ?
C314 C315 1.366(9) . ?
C315 C316 1.389(8) . ?
C321 C322 1.373(7) . ?
C321 C326 1.398(7) . ?
C322 C323 1.424(7) . ?
C323 C324 1.343(9) . ?
C324 C325 1.368(9) . ?
C325 C326 1.382(7) . ?
C411 C416 1.374(7) . ?
C411 C412 1.385(7) . ?
C412 C413 1.378(8) . ?
C413 C414 1.397(8) . ?
C414 C415 1.357(8) . ?
C415 C416 1.400(8) . ?
C421 C422 1.366(7) . ?
C421 C426 1.404(7) . ?
C422 C423 1.402(7) . ?
C423 C424 1.359(8) . ?
C424 C425 1.397(8) . ?
C425 C426 1.379(7) . ?
